data_4310650
loop_
_publ_author_name
'Jack M. Harrowfield'
'Yang Kim'
'George A. Koutsantonis'
'Young Hoon Lee'
'Pierre Thu\'ery'

_publ_contact_author 'J. Harrowfield'
_publ_contact_author_address
;
Chemistry, School of Biomedical and Chemical Sciences
University of Western Australia
35 Stirling Highway
Crawley, WA 6009, Australia
;
_publ_section_title
;
 Stereochemistry in Functionalized Macrocycle Complexes: Control of
 Hydroxyl Substituent Orientation
;
_journal_name_full 'Inorganic Chemistry'
_journal_page_first 1689
_journal_page_last 1696
_journal_paper_doi 10.1021/ic034912o
_journal_volume 43
_journal_year 2004
_chemical_formula_sum 'C11 H30 Cl4 Co N5 O2'
_chemical_formula_weight 465.13
_space_group_IT_number 14
_symmetry_cell_setting monoclinic
_symmetry_space_group_name_Hall '-P 2ybc'
_symmetry_space_group_name_H-M 'P 1 21/c 1'
_atom_sites_solution_hydrogens geom
_atom_sites_solution_primary direct
_atom_sites_solution_secondary difmap
_audit_creation_method SHELXL-97
_cell_angle_alpha 90.00
_cell_angle_beta 97.962(2)
_cell_angle_gamma 90.00
_cell_formula_units_Z 4
_cell_length_a 7.8667(3)
_cell_length_b 15.5972(4)
_cell_length_c 15.3810(6)
_cell_measurement_reflns_used 12694
_cell_measurement_temperature 110(2)
_cell_measurement_theta_max 25.68
_cell_measurement_theta_min 2.67
_cell_volume 1869.03(11)
_computing_cell_refinement 'DENZO-SMN (Otwinowski & Minor, 1997)'
_computing_data_collection 'Kappa-CCD software (Nonius B.V., 1998)'
_computing_data_reduction 'DENZO-SMN (Otwinowski & Minor, 1997)'
_computing_molecular_graphics 'SHELXTL (Sheldrick, 1999)'
_computing_publication_material 'SHELXTL (Sheldrick, 1999)'
_computing_structure_refinement 'SHELXL-97 (Sheldrick, 1997)'
_computing_structure_solution 'SHELXS-97 (Sheldrick, 1997)'
_diffrn_ambient_temperature 110(2)
_diffrn_measured_fraction_theta_full 0.996
_diffrn_measured_fraction_theta_max 0.996
_diffrn_measurement_device_type 'Nonius Kappa-CCD'
_diffrn_measurement_method '\f scans'
_diffrn_radiation_monochromator graphite
_diffrn_radiation_source 'fine-focus sealed tube'
_diffrn_radiation_type MoK\a
_diffrn_radiation_wavelength 0.71073
_diffrn_reflns_av_R_equivalents 0.0500
_diffrn_reflns_av_sigmaI/netI 0.0487
_diffrn_reflns_limit_h_max 9
_diffrn_reflns_limit_h_min -9
_diffrn_reflns_limit_k_max 18
_diffrn_reflns_limit_k_min -18
_diffrn_reflns_limit_l_max 18
_diffrn_reflns_limit_l_min -18
_diffrn_reflns_number 12694
_diffrn_reflns_theta_full 25.68
_diffrn_reflns_theta_max 25.68
_diffrn_reflns_theta_min 2.67
_diffrn_standards_decay_% 0
_diffrn_standards_interval_time 0
_exptl_absorpt_coefficient_mu 1.505
_exptl_absorpt_correction_T_max 0.928
_exptl_absorpt_correction_T_min 0.735
_exptl_absorpt_correction_type refdelf
_exptl_absorpt_process_details 'program DELABS from PLATON (Spek, 2000)'
_exptl_crystal_colour 'translucent dark green'
_exptl_crystal_density_diffrn 1.653
_exptl_crystal_density_meas ?
_exptl_crystal_description irregular
_exptl_crystal_F_000 968
_exptl_crystal_size_max 0.20
_exptl_crystal_size_mid 0.15
_exptl_crystal_size_min 0.05
_refine_diff_density_max 0.341
_refine_diff_density_min -0.403
_refine_diff_density_rms 0.075
_refine_ls_extinction_method none
_refine_ls_goodness_of_fit_ref 1.034
_refine_ls_hydrogen_treatment constr
_refine_ls_matrix_type full
_refine_ls_number_parameters 209
_refine_ls_number_reflns 3542
_refine_ls_number_restraints 0
_refine_ls_restrained_S_all 1.034
_refine_ls_R_factor_all 0.0428
_refine_ls_R_factor_gt 0.0312
_refine_ls_shift/su_max 0.001
_refine_ls_shift/su_mean 0.000
_refine_ls_structure_factor_coef Fsqd
_refine_ls_weighting_details 'calc w=1/[\s^2^(Fo^2^)+(0.0259P)^2^+1.3234P] where P=(Fo^2^+2Fc^2^)/3'
_refine_ls_weighting_scheme calc
_refine_ls_wR_factor_gt 0.0731
_refine_ls_wR_factor_ref 0.0782
_reflns_number_gt 2930
_reflns_number_total 3542
_reflns_threshold_expression >2sigma(I)
_cod_data_source_file ic034912osi20030731_084917_8.cif
_cod_data_source_block '[Co(2H)Cl2]Cl2.H2O'
_cod_depositor_comments
;
The following automatic conversions were performed:
data name '_publ_contact_address' replaced with
'_publ_contact_author_address' as specified in the replacement file
'/home/antanas/src/cod-tools/trunk/data/replacement-values/replacement_tags.lst'.

Automatic conversion script
Id: cif_correct_tags 4998 2017-03-02 13:24:31Z antanas 
;
_cod_database_code 4310650

loop_
_symmetry_equiv_pos_as_xyz
'x, y, z'
'-x, y+1/2, -z+1/2'
'-x, -y, -z'
'x, -y-1/2, z-1/2'

loop_
_atom_site_label
_atom_site_type_symbol
_atom_site_fract_x
_atom_site_fract_y
_atom_site_fract_z
_atom_site_U_iso_or_equiv
_atom_site_adp_type
_atom_site_occupancy
_atom_site_symmetry_multiplicity
_atom_site_calc_flag
_atom_site_refinement_flags
_atom_site_disorder_assembly
_atom_site_disorder_group
Co Co 0.04352(4) 0.37676(2) 0.16211(2) 0.01307(10) Uani 1 1 d . . .
Cl1 Cl -0.09788(8) 0.29040(4) 0.24581(4) 0.01800(15) Uani 1 1 d . . .
Cl2 Cl 0.19083(8) 0.46120(4) 0.08037(4) 0.01672(14) Uani 1 1 d . . .
Cl3 Cl 0.20273(8) 0.53803(4) 0.59147(4) 0.02199(16) Uani 1 1 d . . .
Cl4 Cl 0.31789(9) 0.25362(4) 0.42772(4) 0.02504(17) Uani 1 1 d . . .
O1 O -0.1087(2) 0.31569(11) -0.07258(12) 0.0219(4) Uani 1 1 d . . .
H1O H -0.0561 0.2777 -0.1046 0.026 Uiso 1 1 d R . .
O2 O -0.4579(3) 0.37084(15) -0.17451(15) 0.0416(6) Uani 1 1 d . . .
H2O1 H -0.3491 0.3604 -0.1451 0.050 Uiso 1 1 d R . .
H2O2 H -0.5191 0.3320 -0.1466 0.050 Uiso 1 1 d R . .
N1 N -0.1682(3) 0.39974(13) 0.08066(14) 0.0156(4) Uani 1 1 d . . .
H1 H -0.1281 0.4277 0.0345 0.019 Uiso 1 1 d R . .
N2 N 0.1064(3) 0.27873(13) 0.09231(14) 0.0154(4) Uani 1 1 d . . .
H2 H 0.1612 0.3000 0.0480 0.018 Uiso 1 1 d R . .
N3 N 0.2571(3) 0.35457(13) 0.24238(14) 0.0155(4) Uani 1 1 d . . .
H3 H 0.2139 0.3214 0.2865 0.019 Uiso 1 1 d R . .
N4 N -0.0219(3) 0.47573(13) 0.23028(14) 0.0150(5) Uani 1 1 d . . .
H4 H -0.0997 0.4564 0.2690 0.018 Uiso 1 1 d R . .
N5 N 0.1913(3) 0.44448(14) 0.40894(14) 0.0172(5) Uani 1 1 d . . .
H5A H 0.2216 0.4758 0.4597 0.021 Uiso 1 1 d R . .
H5B H 0.2478 0.3929 0.4182 0.021 Uiso 1 1 d R . .
H5C H 0.0720 0.4360 0.3886 0.021 Uiso 1 1 d R . .
C1 C -0.2747(3) 0.32660(17) 0.04383(18) 0.0193(6) Uani 1 1 d . . .
H1A H -0.3727 0.3481 0.0047 0.023 Uiso 1 1 calc R . .
H1B H -0.3175 0.2959 0.0912 0.023 Uiso 1 1 calc R . .
C2 C -0.1733(3) 0.26527(16) -0.00619(17) 0.0190(6) Uani 1 1 d . . .
H2A H -0.2522 0.2220 -0.0351 0.023 Uiso 1 1 calc R . .
C3 C -0.0299(3) 0.21966(16) 0.05271(17) 0.0183(6) Uani 1 1 d . . .
H3A H -0.0782 0.1904 0.0992 0.022 Uiso 1 1 calc R . .
H3B H 0.0205 0.1767 0.0185 0.022 Uiso 1 1 calc R . .
C4 C 0.2459(3) 0.23087(16) 0.14755(17) 0.0187(6) Uani 1 1 d . . .
H4A H 0.3078 0.1949 0.1111 0.022 Uiso 1 1 calc R . .
H4B H 0.1983 0.1947 0.1894 0.022 Uiso 1 1 calc R . .
C5 C 0.3650(3) 0.29740(16) 0.19508(17) 0.0179(5) Uani 1 1 d . . .
H5D H 0.4527 0.2699 0.2363 0.021 Uiso 1 1 calc R . .
H5E H 0.4208 0.3301 0.1535 0.021 Uiso 1 1 calc R . .
C6 C 0.3593(3) 0.42802(16) 0.28305(17) 0.0162(5) Uani 1 1 d . . .
H6A H 0.4058 0.4593 0.2372 0.019 Uiso 1 1 calc R . .
H6B H 0.4554 0.4057 0.3230 0.019 Uiso 1 1 calc R . .
C7 C 0.2596(3) 0.49057(16) 0.33336(17) 0.0169(5) Uani 1 1 d . . .
C8 C 0.1112(3) 0.53421(15) 0.27405(17) 0.0173(5) Uani 1 1 d . . .
H8A H 0.0567 0.5748 0.3092 0.021 Uiso 1 1 calc R . .
H8B H 0.1587 0.5666 0.2293 0.021 Uiso 1 1 calc R . .
C9 C 0.3833(3) 0.56043(16) 0.37300(18) 0.0202(6) Uani 1 1 d . . .
H9A H 0.4791 0.5344 0.4089 0.030 Uiso 1 1 calc R . .
H9B H 0.3248 0.5981 0.4083 0.030 Uiso 1 1 calc R . .
H9C H 0.4235 0.5926 0.3267 0.030 Uiso 1 1 calc R . .
C10 C -0.1532(3) 0.52642(16) 0.17209(17) 0.0183(6) Uani 1 1 d . . .
H10A H -0.0988 0.5607 0.1311 0.022 Uiso 1 1 calc R . .
H10B H -0.2149 0.5643 0.2067 0.022 Uiso 1 1 calc R . .
C11 C -0.2741(3) 0.46160(16) 0.12345(17) 0.0175(5) Uani 1 1 d . . .
H11A H -0.3377 0.4319 0.1640 0.021 Uiso 1 1 calc R . .
H11B H -0.3553 0.4901 0.0796 0.021 Uiso 1 1 calc R . .

loop_
_atom_site_aniso_label
_atom_site_aniso_U_11
_atom_site_aniso_U_22
_atom_site_aniso_U_33
_atom_site_aniso_U_23
_atom_site_aniso_U_13
_atom_site_aniso_U_12
Co 0.01333(18) 0.01212(18) 0.01364(18) 0.00047(13) 0.00149(13) -0.00009(13)
Cl1 0.0192(3) 0.0175(3) 0.0176(3) 0.0029(2) 0.0041(3) -0.0021(2)
Cl2 0.0172(3) 0.0162(3) 0.0168(3) 0.0028(2) 0.0026(2) -0.0013(2)
Cl3 0.0166(3) 0.0306(4) 0.0187(3) -0.0043(3) 0.0023(3) 0.0020(3)
Cl4 0.0287(4) 0.0252(4) 0.0223(3) 0.0069(3) 0.0074(3) 0.0093(3)
O1 0.0303(11) 0.0188(9) 0.0174(10) 0.0002(7) 0.0064(8) 0.0036(8)
O2 0.0369(13) 0.0471(14) 0.0389(14) 0.0111(11) -0.0008(11) -0.0088(11)
N1 0.0154(11) 0.0161(11) 0.0150(11) 0.0008(8) 0.0008(9) -0.0002(9)
N2 0.0166(11) 0.0133(10) 0.0159(11) 0.0007(8) 0.0013(9) -0.0001(9)
N3 0.0147(11) 0.0164(11) 0.0156(11) -0.0003(8) 0.0028(9) -0.0005(9)
N4 0.0136(11) 0.0164(11) 0.0147(11) 0.0003(8) 0.0004(9) 0.0010(8)
N5 0.0163(11) 0.0192(11) 0.0155(11) -0.0017(9) 0.0007(9) 0.0014(9)
C1 0.0144(13) 0.0203(14) 0.0221(14) -0.0015(11) -0.0012(11) -0.0029(11)
C2 0.0221(14) 0.0160(13) 0.0185(14) -0.0028(10) 0.0010(11) -0.0033(11)
C3 0.0211(14) 0.0149(13) 0.0184(14) -0.0015(10) 0.0010(11) -0.0027(11)
C4 0.0222(14) 0.0151(13) 0.0186(14) 0.0004(10) 0.0024(11) 0.0043(11)
C5 0.0185(13) 0.0176(13) 0.0176(13) 0.0016(10) 0.0026(11) 0.0049(10)
C6 0.0146(12) 0.0159(13) 0.0178(13) -0.0010(10) 0.0017(10) -0.0012(10)
C7 0.0154(13) 0.0172(13) 0.0181(14) 0.0010(10) 0.0021(11) -0.0002(10)
C8 0.0175(13) 0.0137(13) 0.0200(14) -0.0035(10) 0.0000(11) -0.0017(10)
C9 0.0167(13) 0.0200(14) 0.0229(14) -0.0065(11) -0.0009(11) -0.0017(11)
C10 0.0180(13) 0.0166(13) 0.0193(14) -0.0003(10) -0.0010(11) 0.0049(10)
C11 0.0128(12) 0.0209(14) 0.0181(13) -0.0028(11) 0.0001(10) 0.0026(10)

loop_
_atom_type_symbol
_atom_type_description
_atom_type_scat_dispersion_real
_atom_type_scat_dispersion_imag
_atom_type_scat_source
C C 0.0033 0.0016 'International Tables Vol C Tables 4.2.6.8 and 6.1.1.4'
H H 0.0000 0.0000 'International Tables Vol C Tables 4.2.6.8 and 6.1.1.4'
N N 0.0061 0.0033 'International Tables Vol C Tables 4.2.6.8 and 6.1.1.4'
O O 0.0106 0.0060 'International Tables Vol C Tables 4.2.6.8 and 6.1.1.4'
Cl Cl 0.1484 0.1585 'International Tables Vol C Tables 4.2.6.8 and 6.1.1.4'
Co Co 0.3494 0.9721 'International Tables Vol C Tables 4.2.6.8 and 6.1.1.4'

loop_
_geom_angle_atom_site_label_1
_geom_angle_atom_site_label_2
_geom_angle_atom_site_label_3
_geom_angle
_geom_angle_site_symmetry_1
_geom_angle_site_symmetry_3
_geom_angle_publ_flag
N2 Co N3 87.04(8) . . ?
N2 Co N1 92.79(9) . . ?
N3 Co N1 179.19(9) . . ?
N2 Co N4 179.04(9) . . ?
N3 Co N4 93.84(8) . . ?
N1 Co N4 86.32(8) . . ?
N2 Co Cl2 87.82(6) . . ?
N3 Co Cl2 89.57(6) . . ?
N1 Co Cl2 89.64(6) . . ?
N4 Co Cl2 91.81(6) . . ?
N2 Co Cl1 91.64(6) . . ?
N3 Co Cl1 89.01(6) . . ?
N1 Co Cl1 91.79(7) . . ?
N4 Co Cl1 88.75(6) . . ?
Cl2 Co Cl1 178.50(3) . . ?
C1 N1 C11 110.33(19) . . ?
C1 N1 Co 119.08(16) . . ?
C11 N1 Co 108.20(15) . . ?
C3 N2 C4 110.92(19) . . ?
C3 N2 Co 119.00(16) . . ?
C4 N2 Co 107.36(15) . . ?
C6 N3 C5 110.82(19) . . ?
C6 N3 Co 119.48(16) . . ?
C5 N3 Co 107.05(15) . . ?
C8 N4 C10 109.46(19) . . ?
C8 N4 Co 120.25(16) . . ?
C10 N4 Co 107.74(15) . . ?
N1 C1 C2 111.7(2) . . ?
O1 C2 C1 106.1(2) . . ?
O1 C2 C3 111.9(2) . . ?
C1 C2 C3 113.0(2) . . ?
N2 C3 C2 112.9(2) . . ?
N2 C4 C5 106.8(2) . . ?
N3 C5 C4 106.8(2) . . ?
N3 C6 C7 114.8(2) . . ?
N5 C7 C6 110.2(2) . . ?
N5 C7 C9 107.6(2) . . ?
C6 C7 C9 108.3(2) . . ?
N5 C7 C8 110.0(2) . . ?
C6 C7 C8 112.5(2) . . ?
C9 C7 C8 108.1(2) . . ?
N4 C8 C7 115.4(2) . . ?
N4 C10 C11 106.1(2) . . ?
N1 C11 C10 107.5(2) . . ?

loop_
_geom_bond_atom_site_label_1
_geom_bond_atom_site_label_2
_geom_bond_distance
_geom_bond_site_symmetry_2
_geom_bond_publ_flag
Co N2 1.971(2) . ?
Co N3 1.973(2) . ?
Co N1 1.973(2) . ?
Co N4 1.974(2) . ?
Co Cl2 2.2499(7) . ?
Co Cl1 2.2596(7) . ?
O1 C2 1.436(3) . ?
N1 C1 1.481(3) . ?
N1 C11 1.487(3) . ?
N2 C3 1.480(3) . ?
N2 C4 1.492(3) . ?
N3 C6 1.487(3) . ?
N3 C5 1.489(3) . ?
N4 C8 1.479(3) . ?
N4 C10 1.495(3) . ?
N5 C7 1.526(3) . ?
C1 C2 1.521(4) . ?
C2 C3 1.522(4) . ?
C4 C5 1.516(4) . ?
C6 C7 1.528(3) . ?
C7 C9 1.530(3) . ?
C7 C8 1.537(3) . ?
C10 C11 1.513(4) . ?

loop_
_geom_hbond_atom_site_label_D
_geom_hbond_atom_site_label_H
_geom_hbond_atom_site_label_A
_geom_hbond_distance_DH
_geom_hbond_distance_HA
_geom_hbond_distance_DA
_geom_hbond_angle_DHA
_geom_hbond_site_symmetry_A
N5 H5A Cl3 0.92 2.27 3.154(2) 160.0 .
N5 H5B Cl4 0.92 2.24 3.140(2) 165.1 .
N5 H5C Cl3 0.96 2.26 3.111(2) 147.5 3_566
O2 H2O1 O1 0.93 2.17 3.090(3) 171.0 .
O2 H2O2 Cl4 0.92 2.27 3.181(2) 174.7 4_465
O1 H1O Cl1 0.91 2.51 3.2579(19) 139.6 4_565
O1 H1O Cl4 0.91 2.96 3.525(2) 122.4 4_565
